data_1553636
loop_
_publ_author_name
'Lin, Ye'
'Liu, Lei'
'Du, Da-Ming'

_publ_section_title
;
 Squaramide-catalyzed asymmetric Michael/cyclization cascade reaction of
 3-isothiocyanato oxindoles with chalcones for synthesis of pyrrolidinyl
 spirooxindoles
;
_journal_issue 7
_journal_name_full 'Organic Chemistry Frontiers'
_journal_page_first 1229
_journal_paper_doi 10.1039/C6QO00852F
_journal_volume 4
_journal_year 2017
_chemical_formula_moiety 'C25 H20 N2 O2 S'
_chemical_formula_sum 'C25 H20 N2 O2 S'
_chemical_formula_weight 412.49
_chemical_melting_point 501.5(5)
_chemical_name_systematic (2'R,3'R,4'R)-4'-benzoyl-1-methyl-3'-phenyl-5'-thioxospiro[indoline-3,2'-pyrrolidin]-2-one
_chemical_properties_physical ', Air-sensitive'
_space_group_IT_number 19
_space_group_name_Hall 'P 2ac 2ab'
_space_group_name_H-M_alt 'P 21 21 21'
_symmetry_cell_setting orthorhombic
_symmetry_space_group_name_H-M 'P 21 21 21'
_atom_sites_solution_hydrogens geom
_atom_sites_solution_primary direct
_atom_sites_solution_secondary difmap
_audit_creation_method SHELXL-97
_audit_update_record
;
2016-11-29 deposited with the CCDC.
2017-03-16 downloaded from the CCDC.
;
_cell_angle_alpha 90.00
_cell_angle_beta 90.00
_cell_angle_gamma 90.00
_cell_formula_units_Z 4
_cell_length_a 7.7445(12)
_cell_length_b 13.971(2)
_cell_length_c 19.150(3)
_cell_measurement_reflns_used 8975
_cell_measurement_temperature 153(2)
_cell_measurement_theta_max 31.502
_cell_measurement_theta_min 2.579
_cell_volume 2072.0(5)
_computing_cell_refinement 'CrystalClear (Rigaku Inc., 2008)'
_computing_data_collection 'CrystalClear (Rigaku Inc., 2008)'
_computing_data_reduction 'CrystalClear (Rigaku Inc., 2008)'
_computing_structure_refinement 'SHELXL-97 (Sheldrick, 1997)'
_computing_structure_solution 'SHELXS-97 (Sheldrick, 1990)'
_diffrn_ambient_temperature 153(2)
_diffrn_detector_area_resol_mean 28.5714
_diffrn_measured_fraction_theta_full 0.998
_diffrn_measured_fraction_theta_max 0.998
_diffrn_measurement_device_type AFC10/Saturn724+
_diffrn_measurement_method 'phi and omega scans'
_diffrn_radiation_monochromator graphite
_diffrn_radiation_source 'Rotating Anode'
_diffrn_radiation_type MoK\a
_diffrn_radiation_wavelength 0.71073
_diffrn_reflns_av_R_equivalents 0.0341
_diffrn_reflns_av_sigmaI/netI 0.0388
_diffrn_reflns_limit_h_max 11
_diffrn_reflns_limit_h_min -11
_diffrn_reflns_limit_k_max 19
_diffrn_reflns_limit_k_min -20
_diffrn_reflns_limit_l_max 28
_diffrn_reflns_limit_l_min -28
_diffrn_reflns_number 27704
_diffrn_reflns_theta_full 31.50
_diffrn_reflns_theta_max 31.50
_diffrn_reflns_theta_min 3.01
_diffrn_standards_decay_% 0
_diffrn_standards_interval_count 0
_diffrn_standards_interval_time 0
_diffrn_standards_number 0
_exptl_absorpt_coefficient_mu 0.181
_exptl_absorpt_correction_T_max 0.9910
_exptl_absorpt_correction_T_min 0.9444
_exptl_absorpt_correction_type Multi-scans
_exptl_crystal_colour Colorless
_exptl_crystal_density_diffrn 1.322
_exptl_crystal_density_method 'not measured'
_exptl_crystal_description Prism
_exptl_crystal_F_000 864
_exptl_crystal_recrystallization_method 'Re-crystallisation from solvent: petroleum ether-ethyl acetate'
_exptl_crystal_size_max 0.32
_exptl_crystal_size_mid 0.29
_exptl_crystal_size_min 0.05
_refine_diff_density_max 0.264
_refine_diff_density_min -0.197
_refine_diff_density_rms 0.043
_refine_ls_abs_structure_details 'Flack H D (1983), Acta Cryst. A39, 876-881'
_refine_ls_abs_structure_Flack 0.00(4)
_refine_ls_extinction_method none
_refine_ls_goodness_of_fit_ref 1.001
_refine_ls_hydrogen_treatment mixed
_refine_ls_matrix_type full
_refine_ls_number_parameters 276
_refine_ls_number_reflns 6908
_refine_ls_number_restraints 0
_refine_ls_restrained_S_all 1.001
_refine_ls_R_factor_all 0.0394
_refine_ls_R_factor_gt 0.0361
_refine_ls_shift/su_max 0.001
_refine_ls_shift/su_mean 0.000
_refine_ls_structure_factor_coef Fsqd
_refine_ls_weighting_details 'calc w=1/[\s^2^(Fo^2^)+(0.0453P)^2^+0.0160P] where P=(Fo^2^+2Fc^2^)/3'
_refine_ls_weighting_scheme calc
_refine_ls_wR_factor_gt 0.0806
_refine_ls_wR_factor_ref 0.0827
_reflns_number_gt 6447
_reflns_number_total 6908
_reflns_threshold_expression >2sigma(I)
_cod_data_source_file c6qo00852f2.cif
_cod_data_source_block bo4618
_cod_depositor_comments
;
The following automatic conversions were performed:

data item '_chemical_melting_point' value '501-502' was changed to
'501.5(5)' -- the average value was taken and precision was
estimated.

data item '_symmetry_cell_setting' value 'Orthorhombic' was changed
to 'orthorhombic' in accordance with the
/home/saulius/struct/COD-crude-data/automatic-downloads/DataCite-retrospective/RSC/depositions/lib/dictionaries/cif_core.dic
dictionary named 'cif_core.dic' version 2.4.2 last updated on
2011-04-26.

Automatic conversion script
Id: cif_fix_values 6909 2019-04-08 15:41:33Z antanas 
;
_cod_original_sg_symbol_H-M P2(1)2(1)2(1)
_cod_database_code 1553636

loop_
_symmetry_equiv_pos_as_xyz
'x, y, z'
'-x+1/2, -y, z+1/2'
'-x, y+1/2, -z+1/2'
'x+1/2, -y+1/2, -z'

loop_
_atom_site_label
_atom_site_type_symbol
_atom_site_fract_x
_atom_site_fract_y
_atom_site_fract_z
_atom_site_U_iso_or_equiv
_atom_site_adp_type
_atom_site_occupancy
_atom_site_symmetry_multiplicity
_atom_site_calc_flag
_atom_site_refinement_flags
S1 S 0.64077(4) 0.68230(2) 0.538320(14) 0.02230(7) Uani 1 1 d .
O1 O 0.23004(12) 0.67601(8) 0.31777(5) 0.0310(2) Uani 1 1 d .
O2 O 0.63303(12) 0.46030(6) 0.43738(5) 0.02540(18) Uani 1 1 d .
N1 N 0.38641(14) 0.76614(8) 0.23887(5) 0.0241(2) Uani 1 1 d .
N2 N 0.52141(14) 0.73199(8) 0.41327(5) 0.0213(2) Uani 1 1 d .
C1 C 0.55157(16) 0.80860(9) 0.23663(6) 0.0220(2) Uani 1 1 d .
C2 C 0.62255(19) 0.86414(10) 0.18449(7) 0.0292(3) Uani 1 1 d .
H2 H 0.5624 0.8762 0.1422 0.035 Uiso 1 1 calc R
C3 C 0.7859(2) 0.90172(11) 0.19659(8) 0.0335(3) Uani 1 1 d .
H3 H 0.8388 0.9400 0.1616 0.040 Uiso 1 1 calc R
C4 C 0.8739(2) 0.88466(10) 0.25871(7) 0.0319(3) Uani 1 1 d .
H4 H 0.9843 0.9126 0.2661 0.038 Uiso 1 1 calc R
C5 C 0.80115(17) 0.82680(9) 0.31024(7) 0.0254(3) Uani 1 1 d .
H5 H 0.8610 0.8145 0.3526 0.031 Uiso 1 1 calc R
C6 C 0.64018(16) 0.78796(8) 0.29815(6) 0.0200(2) Uani 1 1 d .
C7 C 0.53512(16) 0.71609(9) 0.33844(6) 0.0194(2) Uani 1 1 d .
C8 C 0.36077(16) 0.71640(9) 0.29931(6) 0.0223(2) Uani 1 1 d .
C9 C 0.62697(15) 0.67904(8) 0.45176(5) 0.0181(2) Uani 1 1 d .
C10 C 0.72927(15) 0.61434(9) 0.40261(5) 0.0180(2) Uani 1 1 d .
H10 H 0.8431 0.6442 0.3911 0.022 Uiso 1 1 calc R
C11 C 0.61222(15) 0.61265(8) 0.33735(5) 0.0181(2) Uani 1 1 d .
H11 H 0.5153 0.5674 0.3474 0.022 Uiso 1 1 calc R
C12 C 0.68722(16) 0.58464(8) 0.26736(6) 0.0198(2) Uani 1 1 d .
C13 C 0.85768(18) 0.60244(9) 0.24878(6) 0.0248(2) Uani 1 1 d .
H13 H 0.9358 0.6281 0.2821 0.030 Uiso 1 1 calc R
C14 C 0.91408(19) 0.58266(11) 0.18103(7) 0.0315(3) Uani 1 1 d .
H14 H 1.0307 0.5949 0.1686 0.038 Uiso 1 1 calc R
C15 C 0.8022(2) 0.54547(11) 0.13199(7) 0.0349(3) Uani 1 1 d .
H15 H 0.8410 0.5332 0.0858 0.042 Uiso 1 1 calc R
C16 C 0.6328(2) 0.52606(11) 0.15047(7) 0.0351(3) Uani 1 1 d .
H16 H 0.5557 0.4996 0.1171 0.042 Uiso 1 1 calc R
C17 C 0.57544(18) 0.54518(10) 0.21778(6) 0.0269(3) Uani 1 1 d .
H17 H 0.4594 0.5313 0.2302 0.032 Uiso 1 1 calc R
C18 C 0.75620(15) 0.51452(8) 0.43386(6) 0.0182(2) Uani 1 1 d .
C19 C 0.92987(15) 0.48384(9) 0.45858(6) 0.0196(2) Uani 1 1 d .
C20 C 1.06834(16) 0.54645(10) 0.46634(7) 0.0250(2) Uani 1 1 d .
H20 H 1.0549 0.6122 0.4549 0.030 Uiso 1 1 calc R
C21 C 1.22653(18) 0.51299(12) 0.49077(8) 0.0337(3) Uani 1 1 d .
H21 H 1.3200 0.5562 0.4970 0.040 Uiso 1 1 calc R
C22 C 1.24771(19) 0.41676(12) 0.50607(8) 0.0377(3) Uani 1 1 d .
H22 H 1.3563 0.3940 0.5221 0.045 Uiso 1 1 calc R
C23 C 1.11135(19) 0.35383(11) 0.49810(8) 0.0364(3) Uani 1 1 d .
H23 H 1.1263 0.2878 0.5085 0.044 Uiso 1 1 calc R
C24 C 0.95276(18) 0.38723(10) 0.47498(7) 0.0272(3) Uani 1 1 d .
H24 H 0.8588 0.3440 0.4702 0.033 Uiso 1 1 calc R
C25 C 0.25752(19) 0.77732(13) 0.18464(7) 0.0369(3) Uani 1 1 d .
H25A H 0.1466 0.7524 0.2012 0.044 Uiso 1 1 calc R
H25B H 0.2935 0.7419 0.1430 0.044 Uiso 1 1 calc R
H25C H 0.2453 0.8453 0.1731 0.044 Uiso 1 1 calc R
H2N H 0.4506(19) 0.7726(11) 0.4301(8) 0.023(4) Uiso 1 1 d .

loop_
_atom_site_aniso_label
_atom_site_aniso_U_11
_atom_site_aniso_U_22
_atom_site_aniso_U_33
_atom_site_aniso_U_23
_atom_site_aniso_U_13
_atom_site_aniso_U_12
S1 0.02433(14) 0.02824(15) 0.01433(11) -0.00199(11) -0.00112(11) -0.00101(13)
O1 0.0209(4) 0.0446(6) 0.0276(4) 0.0044(4) -0.0029(4) -0.0035(4)
O2 0.0228(4) 0.0250(4) 0.0284(4) 0.0030(3) -0.0041(4) -0.0052(4)
N1 0.0206(5) 0.0315(6) 0.0203(5) 0.0034(4) -0.0037(4) 0.0042(4)
N2 0.0218(5) 0.0254(5) 0.0169(4) -0.0021(4) -0.0001(4) 0.0046(4)
C1 0.0232(6) 0.0225(6) 0.0204(5) 0.0009(5) 0.0005(4) 0.0048(5)
C2 0.0332(7) 0.0310(7) 0.0233(5) 0.0059(5) 0.0025(5) 0.0073(6)
C3 0.0387(8) 0.0288(7) 0.0330(7) 0.0074(6) 0.0107(6) -0.0003(6)
C4 0.0282(7) 0.0276(6) 0.0400(7) 0.0001(6) 0.0039(6) -0.0050(6)
C5 0.0257(6) 0.0233(6) 0.0273(6) -0.0021(5) -0.0027(5) -0.0004(5)
C6 0.0219(5) 0.0199(5) 0.0182(5) -0.0007(4) 0.0004(5) 0.0026(5)
C7 0.0182(5) 0.0242(6) 0.0158(5) -0.0005(4) -0.0008(4) 0.0005(5)
C8 0.0191(5) 0.0287(6) 0.0191(5) -0.0004(4) -0.0021(5) 0.0032(5)
C9 0.0169(5) 0.0190(5) 0.0184(4) -0.0002(4) -0.0006(4) -0.0027(5)
C10 0.0178(5) 0.0215(6) 0.0146(4) -0.0004(4) -0.0009(4) 0.0001(4)
C11 0.0185(5) 0.0205(5) 0.0152(4) 0.0004(4) -0.0022(4) -0.0008(4)
C12 0.0260(6) 0.0175(5) 0.0160(5) 0.0000(4) -0.0014(4) 0.0009(4)
C13 0.0257(6) 0.0268(6) 0.0218(5) -0.0035(4) 0.0008(5) 0.0026(6)
C14 0.0340(7) 0.0334(7) 0.0270(6) -0.0034(5) 0.0099(5) 0.0013(6)
C15 0.0492(9) 0.0370(8) 0.0184(6) -0.0051(5) 0.0087(6) 0.0006(7)
C16 0.0492(9) 0.0373(7) 0.0187(5) -0.0054(5) -0.0048(6) -0.0080(7)
C17 0.0306(7) 0.0297(7) 0.0205(6) -0.0010(5) -0.0029(5) -0.0059(5)
C18 0.0197(5) 0.0211(5) 0.0139(4) -0.0021(4) -0.0009(4) -0.0011(4)
C19 0.0196(5) 0.0238(6) 0.0155(5) -0.0004(4) 0.0001(4) 0.0004(4)
C20 0.0221(6) 0.0276(6) 0.0254(6) 0.0038(5) -0.0013(5) -0.0017(5)
C21 0.0201(6) 0.0447(8) 0.0363(7) 0.0062(6) -0.0047(5) -0.0036(6)
C22 0.0235(7) 0.0501(9) 0.0397(8) 0.0097(7) -0.0050(6) 0.0082(6)
C23 0.0360(8) 0.0323(7) 0.0408(8) 0.0092(6) -0.0045(7) 0.0080(6)
C24 0.0271(6) 0.0252(6) 0.0292(6) 0.0033(5) -0.0047(5) 0.0009(5)
C25 0.0287(7) 0.0550(10) 0.0270(7) 0.0087(6) -0.0087(5) 0.0052(7)

loop_
_atom_type_symbol
_atom_type_description
_atom_type_scat_dispersion_real
_atom_type_scat_dispersion_imag
_atom_type_scat_source
C C 0.0033 0.0016 'International Tables Vol C Tables 4.2.6.8 and 6.1.1.4'
H H 0.0000 0.0000 'International Tables Vol C Tables 4.2.6.8 and 6.1.1.4'
N N 0.0061 0.0033 'International Tables Vol C Tables 4.2.6.8 and 6.1.1.4'
O O 0.0106 0.0060 'International Tables Vol C Tables 4.2.6.8 and 6.1.1.4'
S S 0.1246 0.1234 'International Tables Vol C Tables 4.2.6.8 and 6.1.1.4'

loop_
_geom_angle_atom_site_label_1
_geom_angle_atom_site_label_2
_geom_angle_atom_site_label_3
_geom_angle
C8 N1 C1 111.83(10)
C8 N1 C25 124.24(11)
C1 N1 C25 123.89(11)
C9 N2 C7 114.68(10)
C9 N2 H2N 123.9(10)
C7 N2 H2N 121.4(10)
C2 C1 C6 122.16(12)
C2 C1 N1 128.33(12)
C6 C1 N1 109.50(11)
C1 C2 C3 117.08(13)
C1 C2 H2 121.5
C3 C2 H2 121.5
C2 C3 C4 121.58(13)
C2 C3 H3 119.2
C4 C3 H3 119.2
C3 C4 C5 120.42(13)
C3 C4 H4 119.8
C5 C4 H4 119.8
C6 C5 C4 118.33(12)
C6 C5 H5 120.8
C4 C5 H5 120.8
C5 C6 C1 120.37(11)
C5 C6 C7 131.69(11)
C1 C6 C7 107.77(11)
N2 C7 C6 116.28(10)
N2 C7 C8 114.45(10)
C6 C7 C8 102.83(10)
N2 C7 C11 100.49(9)
C6 C7 C11 113.78(10)
C8 C7 C11 109.27(9)
O1 C8 N1 127.31(12)
O1 C8 C7 125.99(11)
N1 C8 C7 106.60(10)
N2 C9 C10 107.91(9)
N2 C9 S1 125.37(9)
C10 C9 S1 126.72(9)
C9 C10 C18 111.65(9)
C9 C10 C11 101.73(9)
C18 C10 C11 112.47(10)
C9 C10 H10 110.2
C18 C10 H10 110.2
C11 C10 H10 110.2
C12 C11 C10 119.72(10)
C12 C11 C7 113.43(9)
C10 C11 C7 101.50(9)
C12 C11 H11 107.2
C10 C11 H11 107.2
C7 C11 H11 107.2
C13 C12 C17 119.00(11)
C13 C12 C11 123.06(11)
C17 C12 C11 117.78(11)
C12 C13 C14 119.97(12)
C12 C13 H13 120.0
C14 C13 H13 120.0
C15 C14 C13 120.69(14)
C15 C14 H14 119.7
C13 C14 H14 119.7
C14 C15 C16 119.65(12)
C14 C15 H15 120.2
C16 C15 H15 120.2
C15 C16 C17 120.13(13)
C15 C16 H16 119.9
C17 C16 H16 119.9
C16 C17 C12 120.53(13)
C16 C17 H17 119.7
C12 C17 H17 119.7
O2 C18 C19 120.66(11)
O2 C18 C10 118.72(11)
C19 C18 C10 120.61(10)
C20 C19 C24 119.05(11)
C20 C19 C18 123.30(11)
C24 C19 C18 117.66(11)
C19 C20 C21 120.18(13)
C19 C20 H20 119.9
C21 C20 H20 119.9
C22 C21 C20 120.06(14)
C22 C21 H21 120.0
C20 C21 H21 120.0
C23 C22 C21 120.22(13)
C23 C22 H22 119.9
C21 C22 H22 119.9
C22 C23 C24 119.86(14)
C22 C23 H23 120.1
C24 C23 H23 120.1
C23 C24 C19 120.62(13)
C23 C24 H24 119.7
C19 C24 H24 119.7
N1 C25 H25A 109.5
N1 C25 H25B 109.5
H25A C25 H25B 109.5
N1 C25 H25C 109.5
H25A C25 H25C 109.5
H25B C25 H25C 109.5

loop_
_geom_bond_atom_site_label_1
_geom_bond_atom_site_label_2
_geom_bond_distance
S1 C9 1.6616(11)
O1 C8 1.2118(16)
O2 C18 1.2200(14)
N1 C8 1.3646(15)
N1 C1 1.4106(16)
N1 C25 1.4488(16)
N2 C9 1.3262(15)
N2 C7 1.4540(15)
N2 H2N 0.853(16)
C1 C2 1.3787(18)
C1 C6 1.3936(16)
C2 C3 1.389(2)
C2 H2 0.9500
C3 C4 1.391(2)
C3 H3 0.9500
C4 C5 1.3945(19)
C4 H4 0.9500
C5 C6 1.3792(18)
C5 H5 0.9500
C6 C7 1.5052(17)
C7 C8 1.5442(17)
C7 C11 1.5638(17)
C9 C10 1.5267(16)
C10 C18 1.5318(17)
C10 C11 1.5440(15)
C10 H10 1.0000
C11 C12 1.5123(15)
C11 H11 1.0000
C12 C13 1.3896(18)
C12 C17 1.3982(17)
C13 C14 1.3966(17)
C13 H13 0.9500
C14 C15 1.380(2)
C14 H14 0.9500
C15 C16 1.385(2)
C15 H15 0.9500
C16 C17 1.3892(18)
C16 H16 0.9500
C17 H17 0.9500
C18 C19 1.4890(16)
C19 C20 1.3918(17)
C19 C24 1.3971(18)
C20 C21 1.3922(18)
C20 H20 0.9500
C21 C22 1.386(2)
C21 H21 0.9500
C22 C23 1.383(2)
C22 H22 0.9500
C23 C24 1.3865(19)
C23 H23 0.9500
C24 H24 0.9500
C25 H25A 0.9800
C25 H25B 0.9800
C25 H25C 0.9800

loop_
_geom_torsion_atom_site_label_1
_geom_torsion_atom_site_label_2
_geom_torsion_atom_site_label_3
_geom_torsion_atom_site_label_4
_geom_torsion
C8 N1 C1 C2 -179.67(13)
C25 N1 C1 C2 -1.9(2)
C8 N1 C1 C6 -0.81(14)
C25 N1 C1 C6 176.93(12)
C6 C1 C2 C3 -1.9(2)
N1 C1 C2 C3 176.80(13)
C1 C2 C3 C4 -0.4(2)
C2 C3 C4 C5 1.6(2)
C3 C4 C5 C6 -0.5(2)
C4 C5 C6 C1 -1.73(18)
C4 C5 C6 C7 172.86(13)
C2 C1 C6 C5 3.04(19)
N1 C1 C6 C5 -175.90(11)
C2 C1 C6 C7 -172.72(12)
N1 C1 C6 C7 8.34(14)
C9 N2 C7 C6 -99.82(13)
C9 N2 C7 C8 140.41(11)
C9 N2 C7 C11 23.47(13)
C5 C6 C7 N2 47.31(18)
C1 C6 C7 N2 -137.59(11)
C5 C6 C7 C8 173.18(12)
C1 C6 C7 C8 -11.72(12)
C5 C6 C7 C11 -68.77(16)
C1 C6 C7 C11 106.33(11)
C1 N1 C8 O1 176.44(13)
C25 N1 C8 O1 -1.3(2)
C1 N1 C8 C7 -6.85(14)
C25 N1 C8 C7 175.42(12)
N2 C7 C8 O1 -45.02(18)
C6 C7 C8 O1 -172.06(12)
C11 C7 C8 O1 66.75(16)
N2 C7 C8 N1 138.22(11)
C6 C7 C8 N1 11.18(12)
C11 C7 C8 N1 -110.01(11)
C7 N2 C9 C10 -1.42(14)
C7 N2 C9 S1 179.59(9)
N2 C9 C10 C18 -141.84(10)
S1 C9 C10 C18 37.13(14)
N2 C9 C10 C11 -21.68(12)
S1 C9 C10 C11 157.29(9)
C9 C10 C11 C12 159.83(10)
C18 C10 C11 C12 -80.59(13)
C9 C10 C11 C7 34.15(11)
C18 C10 C11 C7 153.72(9)
N2 C7 C11 C12 -164.32(10)
C6 C7 C11 C12 -39.31(13)
C8 C7 C11 C12 74.97(12)
N2 C7 C11 C10 -34.57(11)
C6 C7 C11 C10 90.44(11)
C8 C7 C11 C10 -155.28(9)
C10 C11 C12 C13 -31.04(17)
C7 C11 C12 C13 88.80(14)
C10 C11 C12 C17 153.58(12)
C7 C11 C12 C17 -86.59(13)
C17 C12 C13 C14 1.24(19)
C11 C12 C13 C14 -174.09(12)
C12 C13 C14 C15 0.0(2)
C13 C14 C15 C16 -1.1(2)
C14 C15 C16 C17 0.9(2)
C15 C16 C17 C12 0.4(2)
C13 C12 C17 C16 -1.5(2)
C11 C12 C17 C16 174.13(12)
C9 C10 C18 O2 72.18(13)
C11 C10 C18 O2 -41.45(14)
C9 C10 C18 C19 -108.61(12)
C11 C10 C18 C19 137.76(10)
O2 C18 C19 C20 -169.45(11)
C10 C18 C19 C20 11.35(17)
O2 C18 C19 C24 10.20(17)
C10 C18 C19 C24 -169.00(11)
C24 C19 C20 C21 -0.63(19)
C18 C19 C20 C21 179.01(11)
C19 C20 C21 C22 1.4(2)
C20 C21 C22 C23 -0.9(2)
C21 C22 C23 C24 -0.2(2)
C22 C23 C24 C19 1.0(2)
C20 C19 C24 C23 -0.53(19)
C18 C19 C24 C23 179.81(12)
